data_2020488
loop_
_publ_author_name
'Yahsi, Yasemin'
'Ozbek, Hatice'
'Aygun, Muhittin'
'Kara, Hulya'

_publ_section_title
;
 Crystal structure and photoluminescence properties of a new Cd^II^
 coordination polymer
 <i>catena</i>-poly[bis[4-bromo-2-({[2-(pyrrolidin-1-yl)ethyl]imino}methyl)phenolato-\k^3^<i>N</i>,<i>N</i>',<i>O</i>]di-\m~3~-chlorido-di-\m~2~-chlorido-bis(methanol-\k<i>O</i>)tricadmium(II)]
;
_journal_coeditor_code LF3032
_journal_issue 5
_journal_name_full 'Acta Crystallographica Section C'
_journal_page_first 426
_journal_page_last 431
_journal_paper_doi 10.1107/S2053229616005180
_journal_volume 72
_journal_year 2016
_chemical_formula_iupac '[Cd3 Cl4 (C13 H16 Br1 N2 O1)2 (C1 H4 O1)2]'
_chemical_formula_moiety 'C28 H40 Br2 Cd3 Cl4 N4 O4'
_chemical_formula_sum 'C28 H40 Br2 Cd3 Cl4 N4 O4'
_chemical_formula_weight 1135.51
_chemical_name_systematic
<i>catena</i>-Poly[bis[4-bromo-2-({[2-(pyrrolidin-1-yl)ethyl]imino}methyl)phenolato-\k^3^<i>N</i>,<i>N</i>',<i>O</i>]di-\m~3~-chlorido-di-\m~2~-chlorido-bis(methanol-\k<i>O</i>)tricadmium(II)]
_space_group_crystal_system triclinic
_space_group_IT_number 2
_space_group_name_Hall '-P 1'
_space_group_name_H-M_alt 'P -1'
_symmetry_space_group_name_Hall '-P 1'
_symmetry_space_group_name_H-M 'P -1'
_atom_sites_solution_hydrogens geom
_atom_sites_solution_primary direct
_atom_sites_solution_secondary difmap
_audit_creation_method
;
Olex2 1.2
(compiled 2014.11.28 svn.r3106 for OlexSys, GUI svn.r4959)
;
_cell_angle_alpha 100.957(5)
_cell_angle_beta 96.178(4)
_cell_angle_gamma 99.694(5)
_cell_formula_units_Z 1
_cell_length_a 8.1048(4)
_cell_length_b 10.3928(6)
_cell_length_c 11.5740(6)
_cell_measurement_reflns_used 3216
_cell_measurement_temperature 293(2)
_cell_measurement_theta_max 28.3040
_cell_measurement_theta_min 3.7590
_cell_volume 933.59(9)
_computing_cell_refinement
;
CrysAlis PRO (Agilent, 2014)
;
_computing_data_collection
;
CrysAlis PRO (Agilent, 2014)
;
_computing_data_reduction
;
CrysAlis PRO (Agilent, 2014)
;
_computing_molecular_graphics
;
OLEX2 (Dolomanov <i>et al.</i>,  2009)
;
_computing_publication_material
;
OLEX2 (Dolomanov <i>et al.</i>,  2009)
;
_computing_structure_refinement
;
OLEX2 (Dolomanov <i>et al.</i>,  2009)
;
_computing_structure_solution
;
SUPERFLIP (Palatinus & Chapuis, 2007;
Palatinus & van der Lee, 2008;
Palatinus <i>et al.</i>, 2012)
;
_diffrn_ambient_temperature 293(2)
_diffrn_detector_area_resol_mean 8.0667
_diffrn_measured_fraction_theta_full 0.999
_diffrn_measured_fraction_theta_max 0.999
_diffrn_measurement_device 'four-circle diffractometer'
_diffrn_measurement_device_type 'Agilent Xcalibur Eos'
_diffrn_measurement_method '\w scans'
_diffrn_radiation_monochromator graphite
_diffrn_radiation_type MoK\a
_diffrn_radiation_wavelength 0.71073
_diffrn_reflns_av_R_equivalents 0.0287
_diffrn_reflns_limit_h_max 10
_diffrn_reflns_limit_h_min -9
_diffrn_reflns_limit_k_max 12
_diffrn_reflns_limit_k_min -12
_diffrn_reflns_limit_l_max 14
_diffrn_reflns_limit_l_min -13
_diffrn_reflns_number 7022
_diffrn_reflns_theta_full 26.00
_diffrn_reflns_theta_max 26.37
_diffrn_reflns_theta_min 2.96
_exptl_absorpt_coefficient_mu 4.157
_exptl_absorpt_correction_T_max 0.613
_exptl_absorpt_correction_T_min 0.258
_exptl_absorpt_correction_type analytical
_exptl_absorpt_process_details
;
[CrysAlis PRO (Agilent, 2014), based on expressions derived by
Clark & Reid (1995)]
;
_exptl_crystal_colour colorless
_exptl_crystal_density_diffrn 2.0195
_exptl_crystal_density_method 'not measured'
_exptl_crystal_description block
_exptl_crystal_F_000 547.8019
_exptl_crystal_size_max 0.4794
_exptl_crystal_size_mid 0.4395
_exptl_crystal_size_min 0.1433
_refine_diff_density_max 1.4380
_refine_diff_density_min -1.1637
_refine_ls_extinction_expression Fc^*^=kFc[1+0.001xFc^2^\l^3^/sin(2\q)]^-1/4^
_refine_ls_extinction_method
;
SHELXL97 (Sheldrick, 2008)
;
_refine_ls_goodness_of_fit_ref 1.0343
_refine_ls_hydrogen_treatment mixed
_refine_ls_matrix_type full
_refine_ls_number_parameters 209
_refine_ls_number_reflns 3810
_refine_ls_number_restraints 1
_refine_ls_restrained_S_all 1.0341
_refine_ls_R_factor_all 0.0510
_refine_ls_R_factor_gt 0.0368
_refine_ls_shift/su_max 0.0005
_refine_ls_shift/su_mean 0.0000
_refine_ls_structure_factor_coef Fsqd
_refine_ls_weighting_details 'w=1/[\s^2^(Fo^2^)+(0.0334P)^2^+0.0622P] where P=(Fo^2^+2Fc^2^)/3'
_refine_ls_weighting_scheme calc
_refine_ls_wR_factor_gt 0.0758
_refine_ls_wR_factor_ref 0.0822
_reflns_number_gt 3063
_reflns_number_total 3810
_reflns_threshold_expression >2sigma(I)
_cod_data_source_file lf3032sup1.cif
_cod_data_source_block I
_cod_depositor_comments 'Adding full bibliography for 2020488.cif.'
_cod_database_code 2020488
_cod_database_fobs_code 2020488

loop_
_space_group_symop_id
_space_group_symop_operation_xyz
1 'x, y, z'
2 '-x, -y, -z'

loop_
_atom_site_type_symbol
_atom_site_label
_atom_site_fract_x
_atom_site_fract_y
_atom_site_fract_z
_atom_site_U_iso_or_equiv
_atom_site_adp_type
_atom_site_occupancy
Cd Cd1 0.5 0.5 0.5 0.02913(13) Uani 1.000000
Cd Cd2 0.91061(4) 0.66122(3) 0.43178(3) 0.03185(12) Uani 1.000000
Br Br1 1.47271(10) 1.16649(6) 0.95059(5) 0.0753(2) Uani 1.000000
Cl Cl1 0.59816(15) 0.67965(12) 0.38107(11) 0.0418(3) Uani 1.000000
Cl Cl2 1.20870(14) 0.56760(11) 0.52121(10) 0.0354(3) Uani 1.000000
O O1 0.9191(4) 0.7708(3) 0.6176(3) 0.0414(8) Uani 1.000000
O O2 0.3712(4) 0.3379(4) 0.3312(3) 0.0435(8) Uani 1.000000
H H2 0.269(3) 0.311(5) 0.340(5) 0.0653(12) Uiso 1.000000
N N1 0.9900(5) 0.6193(4) 0.2375(3) 0.0321(9) Uani 1.000000
N N2 1.1034(5) 0.8462(4) 0.4305(3) 0.0342(9) Uani 1.000000
C C1 0.4434(8) 0.2237(7) 0.2930(6) 0.090(3) Uani 1.000000
H H1a 0.366(3) 0.161(2) 0.231(3) 0.135(4) Uiso 1.000000
H H1b 0.547(4) 0.2509(10) 0.264(4) 0.135(4) Uiso 1.000000
H H1c 0.466(6) 0.182(3) 0.3588(13) 0.135(4) Uiso 1.000000
C C2 0.9993(7) 0.4773(5) 0.1929(4) 0.0481(14) Uani 1.000000
H H2a 1.0716(7) 0.4695(5) 0.1314(4) 0.0577(16) Uiso 1.000000
H H2b 1.0437(7) 0.4391(5) 0.2570(4) 0.0577(16) Uiso 1.000000
C C3 0.8219(8) 0.4083(6) 0.1440(5) 0.0630(17) Uani 1.000000
H H3a 0.8196(8) 0.3382(6) 0.0750(5) 0.076(2) Uiso 1.000000
H H3b 0.7678(8) 0.3693(6) 0.2034(5) 0.076(2) Uiso 1.000000
C C4 0.7329(8) 0.5169(6) 0.1098(5) 0.0654(17) Uani 1.000000
H H4a 0.6967(8) 0.4982(6) 0.0247(5) 0.078(2) Uiso 1.000000
H H4b 0.6346(8) 0.5226(6) 0.1501(5) 0.078(2) Uiso 1.000000
C C5 0.8611(7) 0.6442(5) 0.1482(4) 0.0470(13) Uani 1.000000
H H5a 0.8088(7) 0.7169(5) 0.1828(4) 0.0564(16) Uiso 1.000000
H H5b 0.9122(7) 0.6672(5) 0.0809(4) 0.0564(16) Uiso 1.000000
C C6 1.1536(6) 0.7074(5) 0.2503(4) 0.0412(12) Uani 1.000000
H H6a 1.2378(6) 0.6730(5) 0.2953(4) 0.0495(14) Uiso 1.000000
H H6b 1.1863(6) 0.7081(5) 0.1722(4) 0.0495(14) Uiso 1.000000
C C7 1.1515(7) 0.8493(5) 0.3126(4) 0.0451(13) Uani 1.000000
H H7a 1.0710(7) 0.8862(5) 0.2669(4) 0.0541(15) Uiso 1.000000
H H7b 1.2626(7) 0.9049(5) 0.3201(4) 0.0541(15) Uiso 1.000000
C C8 1.1941(6) 0.9262(4) 0.5196(4) 0.0387(11) Uani 1.000000
H H8 1.2825(6) 0.9870(4) 0.5039(4) 0.0464(13) Uiso 1.000000
C C9 1.1747(6) 0.9331(4) 0.6445(4) 0.0334(10) Uani 1.000000
C C10 1.0403(6) 0.8572(4) 0.6857(4) 0.0339(11) Uani 1.000000
C C11 1.0433(7) 0.8809(5) 0.8105(4) 0.0419(12) Uani 1.000000
H H11 0.9561(7) 0.8337(5) 0.8408(4) 0.0503(14) Uiso 1.000000
C C12 1.1684(7) 0.9701(5) 0.8889(4) 0.0473(13) Uani 1.000000
H H12 1.1665(7) 0.9818(5) 0.9704(4) 0.0567(16) Uiso 1.000000
C C13 1.2978(7) 1.0426(5) 0.8451(4) 0.0445(13) Uani 1.000000
C C14 1.2996(7) 1.0241(4) 0.7264(4) 0.0403(11) Uani 1.000000
H H14 1.3872(7) 1.0738(4) 0.6984(4) 0.0484(14) Uiso 1.000000

loop_
_atom_site_aniso_label
_atom_site_aniso_U_11
_atom_site_aniso_U_22
_atom_site_aniso_U_33
_atom_site_aniso_U_12
_atom_site_aniso_U_13
_atom_site_aniso_U_23
Cd1 0.0178(3) 0.0307(3) 0.0392(3) 0.0013(2) 0.00573(19) 0.0102(2)
Cd2 0.0250(2) 0.0326(2) 0.03467(19) -0.00278(15) 0.00705(14) 0.00509(14)
Br1 0.0760(5) 0.0579(4) 0.0680(4) -0.0194(3) -0.0351(3) 0.0085(3)
Cl1 0.0265(7) 0.0478(7) 0.0582(7) 0.0056(6) 0.0070(5) 0.0300(6)
Cl2 0.0202(6) 0.0345(6) 0.0543(7) 0.0048(5) 0.0072(5) 0.0155(5)
O1 0.0269(19) 0.044(2) 0.0426(18) -0.0076(16) 0.0107(15) -0.0066(15)
O2 0.031(2) 0.046(2) 0.0460(18) -0.0054(18) 0.0085(16) 0.0022(16)
N1 0.026(2) 0.035(2) 0.0338(19) 0.0055(18) 0.0019(16) 0.0062(16)
N2 0.033(2) 0.030(2) 0.038(2) 0.0000(18) 0.0068(17) 0.0069(17)
C1 0.053(4) 0.079(5) 0.110(5) -0.007(4) 0.032(4) -0.043(4)
C2 0.056(4) 0.042(3) 0.044(3) 0.016(3) 0.004(3) 0.001(2)
C3 0.071(5) 0.054(4) 0.055(3) -0.001(3) -0.001(3) 0.006(3)
C4 0.044(4) 0.085(5) 0.059(3) 0.010(4) -0.003(3) 0.003(3)
C5 0.047(3) 0.061(4) 0.034(2) 0.013(3) 0.001(2) 0.012(2)
C6 0.033(3) 0.053(3) 0.038(3) 0.002(2) 0.011(2) 0.011(2)
C7 0.044(3) 0.043(3) 0.046(3) -0.007(3) 0.013(2) 0.016(2)
C8 0.031(3) 0.029(2) 0.054(3) -0.002(2) 0.007(2) 0.014(2)
C9 0.028(3) 0.026(2) 0.042(2) 0.001(2) -0.003(2) 0.005(2)
C10 0.029(3) 0.028(2) 0.042(3) 0.005(2) 0.006(2) 0.002(2)
C11 0.041(3) 0.037(3) 0.045(3) 0.005(2) 0.006(2) 0.003(2)
C12 0.055(4) 0.043(3) 0.040(3) 0.007(3) -0.005(2) 0.007(2)
C13 0.043(3) 0.030(3) 0.052(3) -0.001(2) -0.014(2) 0.007(2)
C14 0.038(3) 0.027(2) 0.054(3) 0.001(2) 0.000(2) 0.014(2)

loop_
_atom_type_symbol
_atom_type_description
_atom_type_scat_dispersion_real
_atom_type_scat_dispersion_imag
_atom_type_scat_source
C C 0.0033 0.0016 'International Tables Vol C Tables 4.2.6.8 and 6.1.1.4'
H H 0.0000 0.0000 'International Tables Vol C Tables 4.2.6.8 and 6.1.1.4'
Br Br -0.2901 2.4595 'International Tables Vol C Tables 4.2.6.8 and 6.1.1.4'
Cd Cd -0.8075 1.2024 'International Tables Vol C Tables 4.2.6.8 and 6.1.1.4'
Cl Cl 0.1484 0.1585 'International Tables Vol C Tables 4.2.6.8 and 6.1.1.4'
N N 0.0061 0.0033 'International Tables Vol C Tables 4.2.6.8 and 6.1.1.4'
O O 0.0106 0.0060 'International Tables Vol C Tables 4.2.6.8 and 6.1.1.4'

loop_
_geom_angle_atom_site_label_1
_geom_angle_atom_site_label_2
_geom_angle_atom_site_label_3
_geom_angle_site_symmetry_1
_geom_angle_site_symmetry_3
_geom_angle
_geom_angle_publ_flag
Cl1 Cd1 Cl1 . 2_666 180.0 y
Cl2 Cd1 Cl1 1_455 . 94.52(4) ?
Cl2 Cd1 Cl1 2_766 2_666 94.52(4) ?
Cl2 Cd1 Cl1 1_455 2_666 85.48(4) y
Cl2 Cd1 Cl1 2_766 . 85.48(4) ?
Cl2 Cd1 Cl2 2_766 1_455 180.0 ?
O2 Cd1 Cl1 2_666 2_666 94.42(9) y
O2 Cd1 Cl1 2_666 . 85.58(9) ?
O2 Cd1 Cl1 . 2_666 85.58(9) ?
O2 Cd1 Cl1 . . 94.42(9) ?
O2 Cd1 Cl2 . 1_455 88.81(9) y
O2 Cd1 Cl2 2_666 2_766 88.81(9) ?
O2 Cd1 Cl2 . 2_766 91.19(9) ?
O2 Cd1 Cl2 2_666 1_455 91.19(9) ?
O2 Cd1 O2 2_666 . 180.0 ?
Cl2 Cd2 Cl1 2_766 . 85.78(4) y
Cl2 Cd2 Cl1 . . 160.89(4) y
O1 Cd2 Cl1 . . 90.95(9) y
O1 Cd2 Cl2 . . 86.11(9) y
O1 Cd2 Cl2 . 2_766 93.15(9) y
N1 Cd2 Cl1 . . 100.64(9) y
N1 Cd2 Cl2 . 2_766 107.56(9) y
N1 Cd2 Cl2 . . 89.04(9) y
N1 Cd2 O1 . . 156.81(13) y
N2 Cd2 Cl1 . . 115.26(10) y
N2 Cd2 Cl2 . 2_766 158.05(10) ?
N2 Cd2 Cl2 . . 82.95(10) ?
N2 Cd2 O1 . . 80.90(12) y
N2 Cd2 N1 . . 76.01(12) y
Cd2 Cl1 Cd1 . 2_666 91.24(4) y
Cd2 Cl2 Cd1 2_766 1_655 91.00(3) y
Cd2 Cl2 Cd1 . 1_655 152.28(5) y
C10 O1 Cd2 . . 129.4(3) ?
C1 O2 Cd1 . . 120.7(3) ?
C2 N1 Cd2 . . 113.2(3) ?
C5 N1 Cd2 . . 111.3(3) ?
C5 N1 C2 . . 103.3(4) ?
C6 N1 Cd2 . . 103.9(2) ?
C6 N1 C2 . . 111.9(4) ?
C6 N1 C5 . . 113.6(4) ?
C7 N2 Cd2 . . 112.8(3) ?
C8 N2 Cd2 . . 127.0(3) ?
C8 N2 C7 . . 118.3(4) ?
C3 C2 N1 . . 105.4(4) ?
C4 C3 C2 . . 105.3(5) ?
C5 C4 C3 . . 105.6(5) ?
C4 C5 N1 . . 106.0(4) ?
C7 C6 N1 . . 112.3(4) ?
C6 C7 N2 . . 108.3(4) ?
C9 C8 N2 . . 126.9(4) ?
C10 C9 C8 . . 125.0(4) ?
C14 C9 C8 . . 115.5(4) ?
C14 C9 C10 . . 119.5(4) ?
C9 C10 O1 . . 124.3(4) ?
C11 C10 O1 . . 119.6(4) ?
C11 C10 C9 . . 116.0(4) ?
C12 C11 C10 . . 123.2(5) ?
C13 C12 C11 . . 119.1(5) ?
C12 C13 Br1 . . 120.2(4) ?
C14 C13 Br1 . . 119.9(4) ?
C14 C13 C12 . . 119.9(5) ?
C13 C14 C9 . . 122.3(5) ?

loop_
_geom_bond_atom_site_label_1
_geom_bond_atom_site_label_2
_geom_bond_site_symmetry_2
_geom_bond_distance
_geom_bond_publ_flag
Cd1 Cl1 2_666 2.5935(12) y
Cd1 Cl1 . 2.5935(12) y
Cd1 Cl2 2_766 2.5972(10) ?
Cd1 Cl2 1_455 2.5972(10) y
Cd1 O2 . 2.337(3) y
Cd1 O2 2_666 2.337(3) ?
Cd2 Cl1 . 2.5846(12) y
Cd2 Cl2 . 2.9140(11) y
Cd2 Cl2 2_766 2.5917(12) y
Cd2 O1 . 2.222(3) y
Cd2 N1 . 2.386(3) y
Cd2 N2 . 2.268(4) y
Br1 C13 . 1.890(5) ?
O1 C10 . 1.289(5) ?
O2 C1 . 1.427(7) ?
N1 C2 . 1.485(6) ?
N1 C5 . 1.479(6) ?
N1 C6 . 1.455(6) ?
N2 C7 . 1.463(5) ?
N2 C8 . 1.265(6) ?
C2 C3 . 1.492(8) ?
C3 C4 . 1.528(8) ?
C4 C5 . 1.497(8) ?
C6 C7 . 1.517(6) ?
C8 C9 . 1.461(6) ?
C9 C10 . 1.415(6) ?
C9 C14 . 1.396(6) ?
C10 C11 . 1.415(6) ?
C11 C12 . 1.370(7) ?
C12 C13 . 1.385(7) ?
C13 C14 . 1.352(6) ?

loop_
_geom_hbond_atom_site_label_D
_geom_hbond_atom_site_label_H
_geom_hbond_atom_site_label_A
_geom_hbond_site_symmetry_A
_geom_hbond_distance_DH
_geom_hbond_distance_HA
_geom_hbond_distance_DA
_geom_hbond_angle_DHA
O2 H2 O1 2_666 0.88(3) 1.78(4) 2.612(5) 165(5)
C14 H14 Cl1 2_776 0.930 2.87 3.540(4) 130
C5 H5A C13 2_776 0.970 2.84 3.687(5) 146
C7 H7B Cg11 2_776 0.970 2.84 3.740(6) 156
